data_4107136
loop_
_publ_author_name
'Hayato Tsurugi'
'Teruhiko Saito'
'Hiromasa Tanahashi'
'John Arnold'
'Kazushi Mashima'

_publ_section_title
;
 Carbon Radical Generation by d0 Tantalum Complexes with \a-Diimine
 Ligands through Ligand-Centered Redox Processes
;
_journal_name_full 'Journal of the American Chemical Society'
_journal_page_first 18673
_journal_page_last 18683
_journal_paper_doi 10.1021/ja204665s
_journal_volume 133
_journal_year 2011
_chemical_formula_moiety 'C26 H36 Cl4 N2 Ta, C10 H10 Co, 3 (C H Cl3)'
_chemical_formula_sum 'C39 H49 Cl13 Co N2 Ta'
_chemical_formula_weight 1246.53
_chemical_name_common 9b
_chemical_name_systematic
; 
 ? 
;
_space_group_IT_number 14
_symmetry_cell_setting monoclinic
_symmetry_Int_Tables_number 14
_symmetry_space_group_name_Hall '-P 2yab'
_symmetry_space_group_name_H-M 'P 1 21/a 1'
_atom_sites_solution_hydrogens geom
_atom_sites_solution_primary direct
_atom_sites_solution_secondary difmap
_audit_creation_method SHELXL-97
_cell_angle_alpha 90.00
_cell_angle_beta 90.027(3)
_cell_angle_gamma 90.00
_cell_formula_units_Z 4
_cell_length_a 16.3263(10)
_cell_length_b 17.2761(10)
_cell_length_c 17.4555(11)
_cell_measurement_reflns_used 7775
_cell_measurement_temperature 113(2)
_cell_measurement_theta_max 27.49
_cell_measurement_theta_min 3.32
_cell_volume 4923.4(5)
_computing_cell_refinement CrystalClear
_computing_data_collection 'CrystalClear (Rigaku, 2007)'
_computing_data_reduction CrystalClear
_computing_molecular_graphics 'CrystalStructure 4.0'
_computing_publication_material 'CrystalStructure 4.0 (Rigaku, 2010)'
_computing_structure_refinement 'SHELXL97 (Sheldrick, 2008)'
_computing_structure_solution 'SHELXS97 (Sheldrick, 2008)'
_diffrn_ambient_temperature 113(2)
_diffrn_detector_area_resol_mean 7.314
_diffrn_measured_fraction_theta_full 0.984
_diffrn_measured_fraction_theta_max 0.984
_diffrn_measurement_device_type 'Rigaku Mercury70'
_diffrn_measurement_method \w
_diffrn_radiation_monochromator graphite
_diffrn_radiation_source 'fine-focus sealed tube'
_diffrn_radiation_type MoK\a
_diffrn_radiation_wavelength 0.71075
_diffrn_reflns_av_R_equivalents 0.0849
_diffrn_reflns_av_sigmaI/netI 0.0841
_diffrn_reflns_limit_h_max 21
_diffrn_reflns_limit_h_min -21
_diffrn_reflns_limit_k_max 21
_diffrn_reflns_limit_k_min -22
_diffrn_reflns_limit_l_max 22
_diffrn_reflns_limit_l_min -22
_diffrn_reflns_number 45594
_diffrn_reflns_theta_full 27.47
_diffrn_reflns_theta_max 27.47
_diffrn_reflns_theta_min 3.32
_exptl_absorpt_coefficient_mu 3.294
_exptl_absorpt_correction_T_max 0.9076
_exptl_absorpt_correction_T_min 0.3126
_exptl_absorpt_correction_type multi-scan
_exptl_absorpt_process_details 'REQAB (Rigaku, 1998)'
_exptl_crystal_colour green
_exptl_crystal_density_diffrn 1.682
_exptl_crystal_description block
_exptl_crystal_F_000 2472
_exptl_crystal_size_max 0.46
_exptl_crystal_size_mid 0.32
_exptl_crystal_size_min 0.03
_refine_diff_density_max 3.166
_refine_diff_density_min -3.081
_refine_diff_density_rms 0.363
_refine_ls_extinction_method none
_refine_ls_goodness_of_fit_ref 1.098
_refine_ls_hydrogen_treatment constr
_refine_ls_matrix_type full
_refine_ls_number_parameters 505
_refine_ls_number_reflns 11090
_refine_ls_number_restraints 0
_refine_ls_restrained_S_all 1.098
_refine_ls_R_factor_all 0.0981
_refine_ls_R_factor_gt 0.0663
_refine_ls_shift/su_max 0.001
_refine_ls_shift/su_mean 0.000
_refine_ls_structure_factor_coef Fsqd
_refine_ls_weighting_details 'calc w=1/[\s^2^(Fo^2^)+(0.0975P)^2^+14.2745P] where P=(Fo^2^+2Fc^2^)/3'
_refine_ls_weighting_scheme calc
_refine_ls_wR_factor_gt 0.1618
_refine_ls_wR_factor_ref 0.2017
_reflns_number_gt 8059
_reflns_number_total 11090
_reflns_threshold_expression >2sigma(I)
_cod_data_source_file ja204665s_si_002_7.cif
_cod_data_source_block 9b
_cod_database_code 4107136

loop_
_symmetry_equiv_pos_as_xyz
'x, y, z'
'-x+1/2, y+1/2, -z'
'-x, -y, -z'
'x-1/2, -y-1/2, z'

loop_
_atom_site_label
_atom_site_type_symbol
_atom_site_fract_x
_atom_site_fract_y
_atom_site_fract_z
_atom_site_U_iso_or_equiv
_atom_site_adp_type
_atom_site_occupancy
_atom_site_symmetry_multiplicity
_atom_site_calc_flag
_atom_site_refinement_flags
Ta1 Ta 0.781862(18) 0.454793(19) 0.191146(18) 0.02323(13) Uani 1 1 d .
Co1 Co 1.00735(7) 0.75754(7) -0.01622(7) 0.0297(3) Uani 1 1 d .
Cl1 Cl 0.67340(13) 0.53352(13) 0.13993(13) 0.0351(5) Uani 1 1 d .
Cl2 Cl 0.71646(13) 0.35289(13) 0.12025(12) 0.0332(5) Uani 1 1 d .
Cl3 Cl 0.89265(11) 0.36400(12) 0.20593(12) 0.0290(4) Uani 1 1 d .
Cl4 Cl 0.86750(13) 0.52172(13) 0.10375(12) 0.0342(5) Uani 1 1 d .
Cl42 Cl 0.91708(14) 0.36619(15) 0.46205(15) 0.0438(6) Uani 1 1 d .
Cl43 Cl 0.96845(17) 0.21427(16) 0.51313(16) 0.0511(6) Uani 1 1 d .
Cl44 Cl 1.08511(15) 0.33993(17) 0.51041(17) 0.0536(7) Uani 1 1 d .
Cl45 Cl 0.2834(2) 0.46979(17) 0.44492(19) 0.0630(8) Uani 1 1 d .
Cl46 Cl 0.34523(15) 0.62634(14) 0.44573(15) 0.0446(6) Uani 1 1 d .
Cl47 Cl 0.27212(16) 0.56213(17) 0.30775(15) 0.0490(6) Uani 1 1 d .
Cl48 Cl 0.2330(2) 0.44861(17) 0.0911(2) 0.0727(10) Uani 1 1 d .
Cl49 Cl 0.2066(2) 0.61145(18) 0.07465(19) 0.0714(9) Uani 1 1 d .
Cl50 Cl 0.3682(2) 0.5509(3) 0.0920(3) 0.1103(17) Uani 1 1 d .
N1 N 0.7213(4) 0.4183(4) 0.2887(4) 0.0261(15) Uani 1 1 d .
N2 N 0.8269(4) 0.5252(4) 0.2778(4) 0.0252(14) Uani 1 1 d .
C1 C 0.7494(5) 0.4477(5) 0.3581(5) 0.0250(17) Uani 1 1 d .
H1 H 0.7302 0.4291 0.4060 0.030 Uiso 1 1 calc R
C2 C 0.8060(5) 0.5049(5) 0.3524(5) 0.0251(17) Uani 1 1 d .
H2 H 0.8295 0.5291 0.3960 0.030 Uiso 1 1 calc R
C3 C 0.6493(5) 0.3686(5) 0.2959(4) 0.0240(17) Uani 1 1 d .
C4 C 0.5727(5) 0.4044(5) 0.3026(5) 0.0291(18) Uani 1 1 d .
C5 C 0.5035(5) 0.3571(5) 0.3111(5) 0.0279(18) Uani 1 1 d .
H5 H 0.4509 0.3800 0.3167 0.034 Uiso 1 1 calc R
C6 C 0.5113(6) 0.2774(5) 0.3113(5) 0.037(2) Uani 1 1 d .
H6 H 0.4639 0.2457 0.3144 0.045 Uiso 1 1 calc R
C7 C 0.5880(5) 0.2438(5) 0.3069(5) 0.033(2) Uani 1 1 d .
H7 H 0.5929 0.1891 0.3097 0.040 Uiso 1 1 calc R
C8 C 0.6581(5) 0.2884(5) 0.2984(5) 0.0283(18) Uani 1 1 d .
C9 C 0.4953(6) 0.5196(6) 0.2504(7) 0.049(3) Uani 1 1 d .
H9A H 0.4462 0.4876 0.2566 0.058 Uiso 1 1 calc R
H9B H 0.5156 0.5148 0.1978 0.058 Uiso 1 1 calc R
H9C H 0.4817 0.5738 0.2610 0.058 Uiso 1 1 calc R
C10 C 0.5393(7) 0.5155(7) 0.3873(7) 0.058(3) Uani 1 1 d .
H10A H 0.4899 0.4877 0.4034 0.069 Uiso 1 1 calc R
H10B H 0.5293 0.5714 0.3895 0.069 Uiso 1 1 calc R
H10C H 0.5847 0.5022 0.4217 0.069 Uiso 1 1 calc R
C11 C 0.5612(5) 0.4925(5) 0.3060(5) 0.035(2) Uani 1 1 d .
H11 H 0.6141 0.5178 0.2919 0.042 Uiso 1 1 calc R
C12 C 0.7505(6) 0.1808(6) 0.2492(6) 0.045(2) Uani 1 1 d .
H12A H 0.7145 0.1884 0.2049 0.054 Uiso 1 1 calc R
H12B H 0.7345 0.1335 0.2764 0.054 Uiso 1 1 calc R
H12C H 0.8073 0.1761 0.2318 0.054 Uiso 1 1 calc R
C13 C 0.7622(6) 0.2260(6) 0.3835(6) 0.043(2) Uani 1 1 d .
H13A H 0.7489 0.2685 0.4185 0.051 Uiso 1 1 calc R
H13B H 0.8206 0.2136 0.3878 0.051 Uiso 1 1 calc R
H13C H 0.7297 0.1803 0.3971 0.051 Uiso 1 1 calc R
C14 C 0.7430(5) 0.2498(5) 0.3029(6) 0.036(2) Uani 1 1 d .
H14 H 0.7847 0.2890 0.2870 0.043 Uiso 1 1 calc R
C15 C 0.8757(5) 0.5950(4) 0.2737(4) 0.0238(16) Uani 1 1 d .
C16 C 0.9613(5) 0.5886(5) 0.2771(5) 0.0276(18) Uani 1 1 d .
C17 C 1.0069(5) 0.6577(5) 0.2744(5) 0.035(2) Uani 1 1 d .
H17 H 1.0651 0.6552 0.2739 0.042 Uiso 1 1 calc R
C18 C 0.9691(5) 0.7283(5) 0.2723(5) 0.035(2) Uani 1 1 d .
H18 H 1.0012 0.7741 0.2716 0.042 Uiso 1 1 calc R
C19 C 0.8844(5) 0.7338(5) 0.2714(5) 0.0305(19) Uani 1 1 d .
H19 H 0.8592 0.7833 0.2697 0.037 Uiso 1 1 calc R
C20 C 0.8351(5) 0.6666(5) 0.2727(4) 0.0257(17) Uani 1 1 d .
C21 C 0.7108(6) 0.7249(6) 0.2086(6) 0.042(2) Uani 1 1 d .
H21A H 0.7353 0.7765 0.2138 0.050 Uiso 1 1 calc R
H21B H 0.6510 0.7292 0.2114 0.050 Uiso 1 1 calc R
H21C H 0.7263 0.7026 0.1591 0.050 Uiso 1 1 calc R
C22 C 0.7118(6) 0.7034(6) 0.3503(6) 0.046(2) Uani 1 1 d .
H22A H 0.7415 0.7508 0.3633 0.056 Uiso 1 1 calc R
H22B H 0.7220 0.6640 0.3896 0.056 Uiso 1 1 calc R
H22C H 0.6529 0.7144 0.3478 0.056 Uiso 1 1 calc R
C23 C 0.7411(5) 0.6734(5) 0.2725(5) 0.033(2) Uani 1 1 d .
H23 H 0.7177 0.6205 0.2646 0.039 Uiso 1 1 calc R
C24 C 1.0622(6) 0.4971(6) 0.2173(5) 0.038(2) Uani 1 1 d .
H24A H 1.0297 0.4928 0.1703 0.046 Uiso 1 1 calc R
H24B H 1.0924 0.4488 0.2258 0.046 Uiso 1 1 calc R
H24C H 1.1010 0.5401 0.2123 0.046 Uiso 1 1 calc R
C25 C 1.0522(5) 0.5096(6) 0.3602(5) 0.034(2) Uani 1 1 d .
H25A H 1.0139 0.5160 0.4029 0.041 Uiso 1 1 calc R
H25B H 1.0926 0.5516 0.3612 0.041 Uiso 1 1 calc R
H25C H 1.0803 0.4597 0.3649 0.041 Uiso 1 1 calc R
C26 C 1.0055(5) 0.5121(5) 0.2850(5) 0.0314(19) Uani 1 1 d .
H26 H 0.9634 0.4700 0.2860 0.038 Uiso 1 1 calc R
C27 C 1.0024(7) 0.6396(6) -0.0175(7) 0.053(3) Uani 1 1 d .
H27 H 1.0451 0.6041 -0.0389 0.064 Uiso 1 1 calc R
C28 C 0.9370(7) 0.6730(6) -0.0586(6) 0.050(3) Uani 1 1 d .
H28 H 0.9245 0.6643 -0.1141 0.060 Uiso 1 1 calc R
C29 C 0.8902(5) 0.7192(6) -0.0075(6) 0.044(2) Uani 1 1 d .
H29 H 0.8394 0.7490 -0.0202 0.052 Uiso 1 1 calc R
C30 C 0.9287(6) 0.7149(6) 0.0642(6) 0.044(2) Uani 1 1 d .
H30 H 0.9108 0.7422 0.1119 0.053 Uiso 1 1 calc R
C31 C 0.9984(6) 0.6663(6) 0.0571(7) 0.048(3) Uani 1 1 d .
H31 H 1.0380 0.6536 0.0990 0.058 Uiso 1 1 calc R
C32 C 1.1130(6) 0.7880(6) -0.0703(6) 0.041(2) Uani 1 1 d .
H32 H 1.1539 0.7514 -0.0929 0.049 Uiso 1 1 calc R
C33 C 1.0442(7) 0.8203(6) -0.1090(6) 0.051(3) Uani 1 1 d .
H33 H 1.0283 0.8106 -0.1635 0.061 Uiso 1 1 calc R
C34 C 1.0019(6) 0.8682(6) -0.0560(6) 0.043(2) Uani 1 1 d .
H34 H 0.9509 0.8984 -0.0666 0.051 Uiso 1 1 calc R
C35 C 1.0454(6) 0.8664(6) 0.0138(6) 0.040(2) Uani 1 1 d .
H35 H 1.0300 0.8946 0.0617 0.048 Uiso 1 1 calc R
C36 C 1.1131(6) 0.8155(6) 0.0054(6) 0.045(2) Uani 1 1 d .
H36 H 1.1541 0.8024 0.0459 0.054 Uiso 1 1 calc R
C37 C 0.9820(6) 0.3135(6) 0.5247(5) 0.042(2) Uani 1 1 d .
H37 H 0.9667 0.3272 0.5785 0.050 Uiso 1 1 calc R
C38 C 0.2728(5) 0.5350(5) 0.0543(5) 0.033(2) Uani 1 1 d .
H38 H 0.2778 0.5300 -0.0026 0.040 Uiso 1 1 calc R
C39 C 0.2704(6) 0.5632(6) 0.4090(6) 0.040(2) Uani 1 1 d .
H39 H 0.2155 0.5824 0.4258 0.048 Uiso 1 1 calc R

loop_
_atom_site_aniso_label
_atom_site_aniso_U_11
_atom_site_aniso_U_22
_atom_site_aniso_U_33
_atom_site_aniso_U_23
_atom_site_aniso_U_13
_atom_site_aniso_U_12
Ta1 0.02265(18) 0.0217(2) 0.0253(2) 0.00058(13) 0.00012(12) 0.00037(12)
Co1 0.0324(6) 0.0290(7) 0.0277(6) 0.0003(5) 0.0017(5) -0.0021(5)
Cl1 0.0336(11) 0.0389(13) 0.0327(11) 0.0023(9) -0.0066(9) 0.0106(9)
Cl2 0.0350(10) 0.0305(12) 0.0340(11) -0.0031(9) -0.0061(9) -0.0034(9)
Cl3 0.0261(9) 0.0249(11) 0.0360(11) -0.0004(9) 0.0029(8) 0.0036(8)
Cl4 0.0348(11) 0.0355(12) 0.0325(11) 0.0064(9) 0.0041(9) -0.0063(9)
Cl42 0.0408(12) 0.0425(14) 0.0481(14) 0.0041(11) -0.0055(10) 0.0063(10)
Cl43 0.0579(15) 0.0441(15) 0.0511(15) 0.0132(12) 0.0015(12) 0.0054(12)
Cl44 0.0378(13) 0.0646(18) 0.0585(17) -0.0029(14) -0.0053(11) -0.0003(12)
Cl45 0.086(2) 0.0389(15) 0.0639(19) 0.0033(13) -0.0048(16) -0.0210(15)
Cl46 0.0437(13) 0.0369(13) 0.0533(15) -0.0014(11) -0.0050(11) -0.0073(10)
Cl47 0.0432(13) 0.0600(17) 0.0438(14) -0.0032(12) 0.0015(11) -0.0069(12)
Cl48 0.088(2) 0.0451(18) 0.085(2) 0.0063(15) 0.0420(19) -0.0064(15)
Cl49 0.097(2) 0.0491(18) 0.068(2) 0.0027(15) 0.0277(18) 0.0275(17)
Cl50 0.0357(16) 0.182(5) 0.113(3) 0.016(3) -0.0208(19) -0.029(2)
N1 0.020(3) 0.023(4) 0.036(4) 0.001(3) -0.003(3) -0.003(3)
N2 0.027(3) 0.020(4) 0.029(4) -0.003(3) 0.005(3) 0.000(3)
C1 0.025(4) 0.029(5) 0.021(4) 0.005(3) -0.003(3) -0.003(3)
C2 0.026(4) 0.024(4) 0.026(4) 0.001(3) 0.000(3) 0.002(3)
C3 0.024(4) 0.027(4) 0.021(4) -0.004(3) 0.009(3) -0.006(3)
C4 0.025(4) 0.034(5) 0.028(4) -0.001(4) -0.002(3) -0.004(3)
C5 0.019(4) 0.035(5) 0.030(4) -0.007(4) 0.005(3) -0.001(3)
C6 0.040(5) 0.036(5) 0.036(5) -0.003(4) 0.006(4) -0.014(4)
C7 0.036(5) 0.031(5) 0.032(5) -0.003(4) 0.006(4) -0.011(4)
C8 0.028(4) 0.026(5) 0.031(5) -0.001(4) 0.006(3) -0.005(3)
C9 0.037(5) 0.040(6) 0.069(8) 0.008(5) 0.003(5) 0.006(4)
C10 0.055(7) 0.045(7) 0.073(8) -0.029(6) 0.013(6) -0.003(5)
C11 0.028(4) 0.036(5) 0.041(5) -0.012(4) 0.001(4) 0.006(4)
C12 0.048(6) 0.036(6) 0.051(6) 0.000(5) 0.010(5) 0.004(4)
C13 0.040(5) 0.039(6) 0.050(6) 0.002(5) -0.012(4) 0.005(4)
C14 0.031(4) 0.019(4) 0.058(6) 0.003(4) 0.013(4) 0.002(3)
C15 0.025(4) 0.019(4) 0.028(4) -0.006(3) 0.012(3) -0.002(3)
C16 0.027(4) 0.027(5) 0.029(4) 0.005(4) 0.003(3) -0.006(3)
C17 0.030(4) 0.034(5) 0.042(5) 0.008(4) 0.000(4) -0.003(4)
C18 0.033(4) 0.036(5) 0.035(5) 0.002(4) -0.001(4) -0.013(4)
C19 0.043(5) 0.016(4) 0.032(5) 0.002(3) 0.007(4) 0.000(3)
C20 0.034(4) 0.022(4) 0.021(4) 0.002(3) 0.004(3) -0.004(3)
C21 0.045(5) 0.035(6) 0.045(6) 0.004(4) -0.010(4) 0.008(4)
C22 0.034(5) 0.047(6) 0.058(7) -0.007(5) 0.008(4) -0.001(4)
C23 0.027(4) 0.025(5) 0.046(5) -0.001(4) 0.001(4) -0.002(3)
C24 0.045(5) 0.031(5) 0.039(5) -0.002(4) -0.001(4) 0.002(4)
C25 0.023(4) 0.039(5) 0.040(5) -0.004(4) 0.001(4) 0.000(4)
C26 0.023(4) 0.031(5) 0.040(5) 0.000(4) 0.001(3) 0.001(3)
C27 0.053(6) 0.029(6) 0.079(9) 0.007(6) 0.018(6) -0.003(5)
C28 0.062(7) 0.043(6) 0.045(6) -0.001(5) 0.010(5) -0.029(5)
C29 0.026(4) 0.049(6) 0.055(6) 0.013(5) 0.004(4) -0.002(4)
C30 0.053(6) 0.048(6) 0.032(5) 0.016(5) 0.014(4) -0.001(5)
C31 0.045(6) 0.041(6) 0.059(7) 0.017(5) 0.011(5) 0.012(5)
C32 0.035(5) 0.041(6) 0.046(6) -0.011(5) 0.012(4) -0.015(4)
C33 0.058(7) 0.049(7) 0.046(6) 0.009(5) 0.001(5) -0.024(5)
C34 0.044(5) 0.034(5) 0.049(6) 0.013(5) -0.005(4) -0.007(4)
C35 0.037(5) 0.035(5) 0.048(6) -0.020(5) 0.000(4) -0.004(4)
C36 0.039(5) 0.040(6) 0.057(7) -0.015(5) -0.010(5) -0.003(4)
C37 0.042(5) 0.051(6) 0.032(5) -0.002(4) 0.003(4) 0.010(5)
C38 0.032(4) 0.039(5) 0.029(5) 0.009(4) 0.003(4) 0.006(4)
C39 0.033(5) 0.036(5) 0.050(6) 0.001(5) 0.000(4) -0.003(4)

loop_
_atom_type_symbol
_atom_type_description
_atom_type_scat_dispersion_real
_atom_type_scat_dispersion_imag
_atom_type_scat_source
C C 0.0033 0.0016 'International Tables Vol C Tables 4.2.6.8 and 6.1.1.4'
H H 0.0000 0.0000 'International Tables Vol C Tables 4.2.6.8 and 6.1.1.4'
Cl Cl 0.1484 0.1585 'International Tables Vol C Tables 4.2.6.8 and 6.1.1.4'
Co Co 0.3494 0.9721 'International Tables Vol C Tables 4.2.6.8 and 6.1.1.4'
N N 0.0061 0.0033 'International Tables Vol C Tables 4.2.6.8 and 6.1.1.4'
Ta Ta -0.7052 6.5227 'International Tables Vol C Tables 4.2.6.8 and 6.1.1.4'

loop_
_geom_angle_atom_site_label_1
_geom_angle_atom_site_label_2
_geom_angle_atom_site_label_3
_geom_angle
N1 Ta1 N2 75.4(3)
N1 Ta1 Cl4 163.9(2)
N2 Ta1 Cl4 88.56(19)
N1 Ta1 Cl2 89.30(19)
N2 Ta1 Cl2 164.2(2)
Cl4 Ta1 Cl2 106.74(8)
N1 Ta1 Cl1 97.25(19)
N2 Ta1 Cl1 101.54(19)
Cl4 Ta1 Cl1 85.38(8)
Cl2 Ta1 Cl1 84.02(8)
N1 Ta1 Cl3 94.16(19)
N2 Ta1 Cl3 92.17(19)
Cl4 Ta1 Cl3 86.76(7)
Cl2 Ta1 Cl3 84.93(7)
Cl1 Ta1 Cl3 163.99(8)
C28 Co1 C29 41.3(4)
C28 Co1 C36 156.5(5)
C29 Co1 C36 161.4(4)
C28 Co1 C31 68.0(5)
C29 Co1 C31 68.4(4)
C36 Co1 C31 109.1(5)
C28 Co1 C32 120.3(4)
C29 Co1 C32 156.6(4)
C36 Co1 C32 40.4(4)
C31 Co1 C32 123.5(4)
C28 Co1 C34 122.3(4)
C29 Co1 C34 106.9(4)
C36 Co1 C34 68.7(4)
C31 Co1 C34 159.8(4)
C32 Co1 C34 68.7(4)
C28 Co1 C27 40.9(5)
C29 Co1 C27 68.8(4)
C36 Co1 C27 121.9(4)
C31 Co1 C27 39.7(5)
C32 Co1 C27 106.6(4)
C34 Co1 C27 158.8(5)
C28 Co1 C33 105.3(4)
C29 Co1 C33 120.7(4)
C36 Co1 C33 68.6(4)
C31 Co1 C33 158.7(5)
C32 Co1 C33 40.9(4)
C34 Co1 C33 40.8(4)
C27 Co1 C33 122.2(5)
C28 Co1 C30 68.2(4)
C29 Co1 C30 40.3(4)
C36 Co1 C30 125.8(4)
C31 Co1 C30 40.8(4)
C32 Co1 C30 161.0(4)
C34 Co1 C30 123.1(4)
C27 Co1 C30 67.8(4)
C33 Co1 C30 157.5(5)
C28 Co1 C35 159.9(5)
C29 Co1 C35 124.4(4)
C36 Co1 C35 40.7(4)
C31 Co1 C35 124.9(5)
C32 Co1 C35 68.0(4)
C34 Co1 C35 40.4(4)
C27 Co1 C35 158.7(5)
C33 Co1 C35 68.0(4)
C30 Co1 C35 110.3(4)
C1 N1 C3 113.8(6)
C1 N1 Ta1 116.6(5)
C3 N1 Ta1 129.5(5)
C2 N2 C15 113.1(7)
C2 N2 Ta1 116.6(5)
C15 N2 Ta1 130.3(5)
C2 C1 N1 115.3(7)
C2 C1 H1 122.4
N1 C1 H1 122.4
C1 C2 N2 114.8(7)
C1 C2 H2 122.6
N2 C2 H2 122.6
C8 C3 C4 121.9(7)
C8 C3 N1 120.2(7)
C4 C3 N1 117.9(7)
C3 C4 C5 118.2(8)
C3 C4 C11 123.3(7)
C5 C4 C11 118.4(7)
C6 C5 C4 120.4(8)
C6 C5 H5 119.8
C4 C5 H5 119.8
C7 C6 C5 120.1(8)
C7 C6 H6 120.0
C5 C6 H6 120.0
C6 C7 C8 121.4(9)
C6 C7 H7 119.3
C8 C7 H7 119.3
C7 C8 C3 118.0(8)
C7 C8 C14 119.7(8)
C3 C8 C14 121.8(7)
C11 C9 H9A 109.5
C11 C9 H9B 109.5
H9A C9 H9B 109.5
C11 C9 H9C 109.5
H9A C9 H9C 109.5
H9B C9 H9C 109.5
C11 C10 H10A 109.5
C11 C10 H10B 109.5
H10A C10 H10B 109.5
C11 C10 H10C 109.5
H10A C10 H10C 109.5
H10B C10 H10C 109.5
C10 C11 C9 110.5(8)
C10 C11 C4 108.9(8)
C9 C11 C4 111.5(8)
C10 C11 H11 108.6
C9 C11 H11 108.6
C4 C11 H11 108.6
C14 C12 H12A 109.5
C14 C12 H12B 109.5
H12A C12 H12B 109.5
C14 C12 H12C 109.5
H12A C12 H12C 109.5
H12B C12 H12C 109.5
C14 C13 H13A 109.5
C14 C13 H13B 109.5
H13A C13 H13B 109.5
C14 C13 H13C 109.5
H13A C13 H13C 109.5
H13B C13 H13C 109.5
C13 C14 C12 110.3(8)
C13 C14 C8 110.8(7)
C12 C14 C8 112.4(8)
C13 C14 H14 107.7
C12 C14 H14 107.7
C8 C14 H14 107.7
C16 C15 C20 122.7(7)
C16 C15 N2 118.8(7)
C20 C15 N2 118.3(7)
C15 C16 C17 117.3(8)
C15 C16 C26 123.2(7)
C17 C16 C26 119.5(7)
C18 C17 C16 121.2(8)
C18 C17 H17 119.4
C16 C17 H17 119.4
C17 C18 C19 120.7(8)
C17 C18 H18 119.6
C19 C18 H18 119.6
C18 C19 C20 120.8(8)
C18 C19 H19 119.6
C20 C19 H19 119.6
C15 C20 C19 117.1(7)
C15 C20 C23 122.6(7)
C19 C20 C23 120.3(7)
C23 C21 H21A 109.5
C23 C21 H21B 109.5
H21A C21 H21B 109.5
C23 C21 H21C 109.5
H21A C21 H21C 109.5
H21B C21 H21C 109.5
C23 C22 H22A 109.5
C23 C22 H22B 109.5
H22A C22 H22B 109.5
C23 C22 H22C 109.5
H22A C22 H22C 109.5
H22B C22 H22C 109.5
C21 C23 C22 110.7(8)
C21 C23 C20 112.0(7)
C22 C23 C20 109.6(7)
C21 C23 H23 108.1
C22 C23 H23 108.1
C20 C23 H23 108.1
C26 C24 H24A 109.5
C26 C24 H24B 109.5
H24A C24 H24B 109.5
C26 C24 H24C 109.5
H24A C24 H24C 109.5
H24B C24 H24C 109.5
C26 C25 H25A 109.5
C26 C25 H25B 109.5
H25A C25 H25B 109.5
C26 C25 H25C 109.5
H25A C25 H25C 109.5
H25B C25 H25C 109.5
C16 C26 C25 110.0(7)
C16 C26 C24 111.6(7)
C25 C26 C24 111.1(7)
C16 C26 H26 108.0
C25 C26 H26 108.0
C24 C26 H26 108.0
C31 C27 C28 107.8(10)
C31 C27 Co1 70.0(6)
C28 C27 Co1 68.1(6)
C31 C27 H27 126.1
C28 C27 H27 126.1
Co1 C27 H27 126.1
C27 C28 C29 108.5(10)
C27 C28 Co1 71.1(6)
C29 C28 Co1 70.5(6)
C27 C28 H28 125.7
C29 C28 H28 125.7
Co1 C28 H28 125.7
C30 C29 C28 106.8(9)
C30 C29 Co1 70.3(5)
C28 C29 Co1 68.2(5)
C30 C29 H29 126.6
C28 C29 H29 126.6
Co1 C29 H29 126.6
C29 C30 C31 108.2(9)
C29 C30 Co1 69.4(5)
C31 C30 Co1 69.4(6)
C29 C30 H30 125.9
C31 C30 H30 125.9
Co1 C30 H30 125.9
C27 C31 C30 108.6(10)
C27 C31 Co1 70.3(6)
C30 C31 Co1 69.8(5)
C27 C31 H31 125.7
C30 C31 H31 125.7
Co1 C31 H31 125.7
C36 C32 C33 108.3(9)
C36 C32 Co1 69.6(5)
C33 C32 Co1 69.7(5)
C36 C32 H32 125.9
C33 C32 H32 125.9
Co1 C32 H32 125.9
C34 C33 C32 107.6(9)
C34 C33 Co1 69.5(6)
C32 C33 Co1 69.4(6)
C34 C33 H33 126.2
C32 C33 H33 126.2
Co1 C33 H33 126.2
C35 C34 C33 107.8(9)
C35 C34 Co1 70.3(6)
C33 C34 Co1 69.7(6)
C35 C34 H34 126.1
C33 C34 H34 126.1
Co1 C34 H34 126.1
C34 C35 C36 108.4(9)
C34 C35 Co1 69.3(5)
C36 C35 Co1 68.9(5)
C34 C35 H35 125.8
C36 C35 H35 125.8
Co1 C35 H35 125.8
C32 C36 C35 107.9(9)
C32 C36 Co1 70.0(5)
C35 C36 Co1 70.3(5)
C32 C36 H36 126.0
C35 C36 H36 126.0
Co1 C36 H36 126.0
Cl43 C37 Cl44 111.1(5)
Cl43 C37 Cl42 111.0(5)
Cl44 C37 Cl42 110.5(6)
Cl43 C37 H37 108.0
Cl44 C37 H37 108.0
Cl42 C37 H37 108.0
Cl50 C38 Cl49 111.4(6)
Cl50 C38 Cl48 109.5(5)
Cl49 C38 Cl48 109.9(5)
Cl50 C38 H38 108.7
Cl49 C38 H38 108.7
Cl48 C38 H38 108.7
Cl45 C39 Cl46 111.0(5)
Cl45 C39 Cl47 110.3(6)
Cl46 C39 Cl47 111.1(5)
Cl45 C39 H39 108.1
Cl46 C39 H39 108.1
Cl47 C39 H39 108.1

loop_
_geom_bond_atom_site_label_1
_geom_bond_atom_site_label_2
_geom_bond_distance
Ta1 N1 2.068(7)
Ta1 N2 2.075(7)
Ta1 Cl4 2.371(2)
Ta1 Cl2 2.402(2)
Ta1 Cl1 2.405(2)
Ta1 Cl3 2.4079(19)
Co1 C28 2.001(10)
Co1 C29 2.030(9)
Co1 C36 2.031(10)
Co1 C31 2.035(10)
Co1 C32 2.036(9)
Co1 C34 2.036(10)
Co1 C27 2.040(10)
Co1 C33 2.039(10)
Co1 C30 2.041(9)
Co1 C35 2.049(9)
Cl42 C37 1.773(10)
Cl43 C37 1.741(11)
Cl44 C37 1.763(10)
Cl45 C39 1.745(10)
Cl46 C39 1.758(10)
Cl47 C39 1.768(11)
Cl48 C38 1.751(9)
Cl49 C38 1.743(9)
Cl50 C38 1.713(10)
N1 C1 1.391(10)
N1 C3 1.461(9)
N2 C2 1.390(10)
N2 C15 1.448(10)
C1 C2 1.356(11)
C1 H1 0.9500
C2 H2 0.9500
C3 C8 1.394(12)
C3 C4 1.400(11)
C4 C5 1.401(11)
C4 C11 1.535(13)
C5 C6 1.384(12)
C5 H5 0.9500
C6 C7 1.382(13)
C6 H6 0.9500
C7 C8 1.388(11)
C7 H7 0.9500
C8 C14 1.540(12)
C9 C11 1.522(13)
C9 H9A 0.9800
C9 H9B 0.9800
C9 H9C 0.9800
C10 C11 1.518(14)
C10 H10A 0.9800
C10 H10B 0.9800
C10 H10C 0.9800
C11 H11 1.0000
C12 C14 1.520(13)
C12 H12A 0.9800
C12 H12B 0.9800
C12 H12C 0.9800
C13 C14 1.500(14)
C13 H13A 0.9800
C13 H13B 0.9800
C13 H13C 0.9800
C14 H14 1.0000
C15 C16 1.404(11)
C15 C20 1.404(11)
C16 C17 1.408(12)
C16 C26 1.512(12)
C17 C18 1.368(13)
C17 H17 0.9500
C18 C19 1.386(12)
C18 H18 0.9500
C19 C20 1.413(11)
C19 H19 0.9500
C20 C23 1.538(11)
C21 C23 1.511(13)
C21 H21A 0.9800
C21 H21B 0.9800
C21 H21C 0.9800
C22 C23 1.531(13)
C22 H22A 0.9800
C22 H22B 0.9800
C22 H22C 0.9800
C23 H23 1.0000
C24 C26 1.523(12)
C24 H24A 0.9800
C24 H24B 0.9800
C24 H24C 0.9800
C25 C26 1.519(12)
C25 H25A 0.9800
C25 H25B 0.9800
C25 H25C 0.9800
C26 H26 1.0000
C27 C31 1.383(16)
C27 C28 1.411(16)
C27 H27 1.0000
C28 C29 1.421(15)
C28 H28 1.0000
C29 C30 1.402(14)
C29 H29 1.0000
C30 C31 1.420(14)
C30 H30 1.0000
C31 H31 1.0000
C32 C36 1.404(14)
C32 C33 1.425(15)
C32 H32 1.0000
C33 C34 1.420(15)
C33 H33 1.0000
C34 C35 1.412(14)
C34 H34 1.0000
C35 C36 1.420(13)
C35 H35 1.0000
C36 H36 1.0000
C37 H37 1.0000
C38 H38 1.0000
C39 H39 1.0000

loop_
_geom_torsion_atom_site_label_1
_geom_torsion_atom_site_label_2
_geom_torsion_atom_site_label_3
_geom_torsion_atom_site_label_4
_geom_torsion
N2 Ta1 N1 C1 -9.9(5)
Cl4 Ta1 N1 C1 -11.4(11)
Cl2 Ta1 N1 C1 166.1(5)
Cl1 Ta1 N1 C1 -110.0(5)
Cl3 Ta1 N1 C1 81.3(5)
N2 Ta1 N1 C3 166.3(7)
Cl4 Ta1 N1 C3 164.8(5)
Cl2 Ta1 N1 C3 -17.6(7)
Cl1 Ta1 N1 C3 66.2(7)
Cl3 Ta1 N1 C3 -102.5(7)
N1 Ta1 N2 C2 10.0(5)
Cl4 Ta1 N2 C2 -170.5(5)
Cl2 Ta1 N2 C2 -4.8(11)
Cl1 Ta1 N2 C2 104.6(5)
Cl3 Ta1 N2 C2 -83.8(5)
N1 Ta1 N2 C15 -168.0(7)
Cl4 Ta1 N2 C15 11.6(6)
Cl2 Ta1 N2 C15 177.2(5)
Cl1 Ta1 N2 C15 -73.4(7)
Cl3 Ta1 N2 C15 98.3(6)
C3 N1 C1 C2 -168.2(7)
Ta1 N1 C1 C2 8.6(9)
N1 C1 C2 N2 0.2(10)
C15 N2 C2 C1 169.6(7)
Ta1 N2 C2 C1 -8.8(9)
C1 N1 C3 C8 -97.2(9)
Ta1 N1 C3 C8 86.5(9)
C1 N1 C3 C4 80.8(9)
Ta1 N1 C3 C4 -95.4(8)
C8 C3 C4 C5 -0.8(12)
N1 C3 C4 C5 -178.8(7)
C8 C3 C4 C11 175.5(8)
N1 C3 C4 C11 -2.6(12)
C3 C4 C5 C6 -1.2(12)
C11 C4 C5 C6 -177.6(8)
C4 C5 C6 C7 3.2(13)
C5 C6 C7 C8 -3.2(14)
C6 C7 C8 C3 1.3(13)
C6 C7 C8 C14 173.1(8)
C4 C3 C8 C7 0.7(12)
N1 C3 C8 C7 178.7(7)
C4 C3 C8 C14 -170.9(8)
N1 C3 C8 C14 7.1(12)
C3 C4 C11 C10 -106.6(10)
C5 C4 C11 C10 69.6(10)
C3 C4 C11 C9 131.2(9)
C5 C4 C11 C9 -52.6(11)
C7 C8 C14 C13 -71.6(11)
C3 C8 C14 C13 99.8(10)
C7 C8 C14 C12 52.3(11)
C3 C8 C14 C12 -136.3(8)
C2 N2 C15 C16 89.7(9)
Ta1 N2 C15 C16 -92.2(9)
C2 N2 C15 C20 -85.2(9)
Ta1 N2 C15 C20 92.9(8)
C20 C15 C16 C17 -4.1(12)
N2 C15 C16 C17 -178.8(7)
C20 C15 C16 C26 174.6(8)
N2 C15 C16 C26 0.0(12)
C15 C16 C17 C18 3.2(13)
C26 C16 C17 C18 -175.6(8)
C16 C17 C18 C19 -1.3(14)
C17 C18 C19 C20 0.3(14)
C16 C15 C20 C19 3.1(12)
N2 C15 C20 C19 177.8(7)
C16 C15 C20 C23 -177.3(8)
N2 C15 C20 C23 -2.6(12)
C18 C19 C20 C15 -1.1(12)
C18 C19 C20 C23 179.3(8)
C15 C20 C23 C21 -128.1(9)
C19 C20 C23 C21 51.5(11)
C15 C20 C23 C22 108.7(9)
C19 C20 C23 C22 -71.8(10)
C15 C16 C26 C25 -116.5(9)
C17 C16 C26 C25 62.2(10)
C15 C16 C26 C24 119.7(9)
C17 C16 C26 C24 -61.6(11)
C28 Co1 C27 C31 -119.8(9)
C29 Co1 C27 C31 -81.4(7)
C36 Co1 C27 C31 81.5(8)
C32 Co1 C27 C31 122.9(7)
C34 Co1 C27 C31 -163.4(10)
C33 Co1 C27 C31 164.8(6)
C30 Co1 C27 C31 -37.9(6)
C35 Co1 C27 C31 51.1(14)
C29 Co1 C27 C28 38.4(6)
C36 Co1 C27 C28 -158.7(6)
C31 Co1 C27 C28 119.8(9)
C32 Co1 C27 C28 -117.3(7)
C34 Co1 C27 C28 -43.6(14)
C33 Co1 C27 C28 -75.3(8)
C30 Co1 C27 C28 81.9(7)
C35 Co1 C27 C28 170.9(10)
C31 C27 C28 C29 -1.9(11)
Co1 C27 C28 C29 -60.8(7)
C31 C27 C28 Co1 58.9(7)
C29 Co1 C28 C27 -118.6(9)
C36 Co1 C28 C27 50.7(14)
C31 Co1 C28 C27 -36.7(6)
C32 Co1 C28 C27 80.3(7)
C34 Co1 C28 C27 162.9(6)
C33 Co1 C28 C27 122.0(7)
C30 Co1 C28 C27 -80.8(7)
C35 Co1 C28 C27 -170.4(11)
C36 Co1 C28 C29 169.3(10)
C31 Co1 C28 C29 81.9(6)
C32 Co1 C28 C29 -161.1(6)
C34 Co1 C28 C29 -78.5(7)
C27 Co1 C28 C29 118.6(9)
C33 Co1 C28 C29 -119.5(7)
C30 Co1 C28 C29 37.8(6)
C35 Co1 C28 C29 -51.9(14)
C27 C28 C29 C30 1.2(11)
Co1 C28 C29 C30 -60.0(7)
C27 C28 C29 Co1 61.2(7)
C28 Co1 C29 C30 118.3(9)
C36 Co1 C29 C30 -48.2(16)
C31 Co1 C29 C30 37.5(6)
C32 Co1 C29 C30 163.1(10)
C34 Co1 C29 C30 -121.7(7)
C27 Co1 C29 C30 80.3(7)
C33 Co1 C29 C30 -163.9(7)
C35 Co1 C29 C30 -80.8(7)
C36 Co1 C29 C28 -166.6(13)
C31 Co1 C29 C28 -80.8(7)
C32 Co1 C29 C28 44.8(13)
C34 Co1 C29 C28 120.0(7)
C27 Co1 C29 C28 -38.1(7)
C33 Co1 C29 C28 77.7(8)
C30 Co1 C29 C28 -118.3(9)
C35 Co1 C29 C28 160.9(6)
C28 C29 C30 C31 -0.1(11)
Co1 C29 C30 C31 -58.7(7)
C28 C29 C30 Co1 58.7(6)
C28 Co1 C30 C29 -38.7(7)
C36 Co1 C30 C29 162.9(6)
C31 Co1 C30 C29 -119.8(10)
C32 Co1 C30 C29 -159.2(12)
C34 Co1 C30 C29 76.5(8)
C27 Co1 C30 C29 -82.9(7)
C33 Co1 C30 C29 38.5(15)
C35 Co1 C30 C29 119.8(7)
C28 Co1 C30 C31 81.1(7)
C29 Co1 C30 C31 119.8(10)
C36 Co1 C30 C31 -77.2(8)
C32 Co1 C30 C31 -39.4(16)
C34 Co1 C30 C31 -163.6(7)
C27 Co1 C30 C31 36.9(7)
C33 Co1 C30 C31 158.3(11)
C35 Co1 C30 C31 -120.3(7)
C28 C27 C31 C30 1.9(12)
Co1 C27 C31 C30 59.6(7)
C28 C27 C31 Co1 -57.7(7)
C29 C30 C31 C27 -1.1(12)
Co1 C30 C31 C27 -59.9(7)
C29 C30 C31 Co1 58.8(7)
C28 Co1 C31 C27 37.7(7)
C29 Co1 C31 C27 82.4(7)
C36 Co1 C31 C27 -117.3(7)
C32 Co1 C31 C27 -74.9(8)
C34 Co1 C31 C27 162.6(11)
C33 Co1 C31 C27 -37.6(15)
C30 Co1 C31 C27 119.4(10)
C35 Co1 C31 C27 -159.9(6)
C28 Co1 C31 C30 -81.7(7)
C29 Co1 C31 C30 -37.1(7)
C36 Co1 C31 C30 123.2(7)
C32 Co1 C31 C30 165.7(6)
C34 Co1 C31 C30 43.1(16)
C27 Co1 C31 C30 -119.4(10)
C33 Co1 C31 C30 -157.1(11)
C35 Co1 C31 C30 80.7(8)
C28 Co1 C32 C36 -162.3(7)
C29 Co1 C32 C36 165.2(10)
C31 Co1 C32 C36 -79.9(8)
C34 Co1 C32 C36 81.9(7)
C27 Co1 C32 C36 -120.0(7)
C33 Co1 C32 C36 119.6(9)
C30 Co1 C32 C36 -50.1(16)
C35 Co1 C32 C36 38.2(6)
C28 Co1 C32 C33 78.1(8)
C29 Co1 C32 C33 45.5(13)
C36 Co1 C32 C33 -119.6(9)
C31 Co1 C32 C33 160.4(7)
C34 Co1 C32 C33 -37.8(6)
C27 Co1 C32 C33 120.4(7)
C30 Co1 C32 C33 -169.8(12)
C35 Co1 C32 C33 -81.4(7)
C36 C32 C33 C34 0.0(11)
Co1 C32 C33 C34 59.2(7)
C36 C32 C33 Co1 -59.1(7)
C28 Co1 C33 C34 122.1(7)
C29 Co1 C33 C34 80.1(7)
C36 Co1 C33 C34 -81.9(6)
C31 Co1 C33 C34 -169.5(11)
C32 Co1 C33 C34 -119.1(9)
C27 Co1 C33 C34 163.1(6)
C30 Co1 C33 C34 52.2(14)
C35 Co1 C33 C34 -37.9(6)
C28 Co1 C33 C32 -118.8(7)
C29 Co1 C33 C32 -160.8(6)
C36 Co1 C33 C32 37.2(6)
C31 Co1 C33 C32 -50.4(15)
C34 Co1 C33 C32 119.1(9)
C27 Co1 C33 C32 -77.8(7)
C30 Co1 C33 C32 171.3(10)
C35 Co1 C33 C32 81.2(6)
C32 C33 C34 C35 1.2(11)
Co1 C33 C34 C35 60.3(7)
C32 C33 C34 Co1 -59.1(7)
C28 Co1 C34 C35 166.2(6)
C29 Co1 C34 C35 123.7(6)
C36 Co1 C34 C35 -37.1(6)
C31 Co1 C34 C35 50.4(15)
C32 Co1 C34 C35 -80.6(6)
C27 Co1 C34 C35 -161.5(10)
C33 Co1 C34 C35 -118.5(9)
C30 Co1 C34 C35 82.6(7)
C28 Co1 C34 C33 -75.2(7)
C29 Co1 C34 C33 -117.7(7)
C36 Co1 C34 C33 81.4(7)
C31 Co1 C34 C33 168.9(11)
C32 Co1 C34 C33 37.9(6)
C27 Co1 C34 C33 -43.0(14)
C30 Co1 C34 C33 -158.8(6)
C35 Co1 C34 C33 118.5(9)
C33 C34 C35 C36 -2.0(11)
Co1 C34 C35 C36 58.0(7)
C33 C34 C35 Co1 -59.9(7)
C28 Co1 C35 C34 -35.8(15)
C29 Co1 C35 C34 -74.8(7)
C36 Co1 C35 C34 120.4(9)
C31 Co1 C35 C34 -161.1(6)
C32 Co1 C35 C34 82.5(7)
C27 Co1 C35 C34 161.6(11)
C33 Co1 C35 C34 38.2(6)
C30 Co1 C35 C34 -117.7(6)
C28 Co1 C35 C36 -156.3(11)
C29 Co1 C35 C36 164.7(6)
C31 Co1 C35 C36 78.5(7)
C32 Co1 C35 C36 -37.9(6)
C34 Co1 C35 C36 -120.4(9)
C27 Co1 C35 C36 41.2(14)
C33 Co1 C35 C36 -82.2(7)
C30 Co1 C35 C36 121.9(7)
C33 C32 C36 C35 -1.3(11)
Co1 C32 C36 C35 -60.4(7)
C33 C32 C36 Co1 59.1(7)
C34 C35 C36 C32 2.0(11)
Co1 C35 C36 C32 60.2(7)
C34 C35 C36 Co1 -58.2(7)
C28 Co1 C36 C32 41.2(14)
C29 Co1 C36 C32 -161.4(12)
C31 Co1 C36 C32 119.7(7)
C34 Co1 C36 C32 -81.7(7)
C27 Co1 C36 C32 77.8(8)
C33 Co1 C36 C32 -37.7(7)
C30 Co1 C36 C32 162.1(6)
C35 Co1 C36 C32 -118.5(9)
C28 Co1 C36 C35 159.7(10)
C29 Co1 C36 C35 -42.9(16)
C31 Co1 C36 C35 -121.7(6)
C32 Co1 C36 C35 118.5(9)
C34 Co1 C36 C35 36.9(6)
C27 Co1 C36 C35 -163.7(6)
C33 Co1 C36 C35 80.8(7)
C30 Co1 C36 C35 -79.4(8)
